data_7027893
loop_
_publ_author_name
'Costes, Jean-Pierre'
'Dahan, Fran\,coise'
'Dupuis, Arnaud'
'Laurent, Jean-Pierre'

_publ_section_title
;
 Bridging ability of a novel polydentate ligand (H2L) comprising an oxime
 function. Structures of a mononuclear precursor [NiL] and a dinuclear
 CuII2 complex. Magnetic properties of mononuclear (NiII and CuII),
 dinuclear (CuII2, NiII2, NiIICuII and CuIICrIII) and trinuclear (CuII3,
 CuIIMnIICuII and CuIIZnIICuII) complexes&#x200A;&#x2021;
;
_journal_issue 8
_journal_name_full 'Journal of the Chemical Society, Dalton Transactions'
_journal_page_first 1307
_journal_paper_doi 10.1039/a708374b
_journal_year 1998
_chemical_formula_sum 'C22 H32 Cl Cu2 N5 O7'
_chemical_formula_weight 641.07
_chemical_name_systematic
; 
 ? 
;
_space_group_IT_number 14
_symmetry_cell_setting P21/c
_symmetry_space_group_name_Hall '-P 2ybc'
_symmetry_space_group_name_H-M 'P 1 21/c 1'
_atom_sites_solution_hydrogens geom
_atom_sites_solution_primary direct
_atom_sites_solution_secondary difmap
_audit_creation_method SHELXL
_cell_angle_alpha 90.00
_cell_angle_beta 107.26(2)
_cell_angle_gamma 90.00
_cell_formula_units_Z 4
_cell_length_a 13.401(2)
_cell_length_b 9.582(2)
_cell_length_c 22.149(3)
_cell_measurement_reflns_used 25
_cell_measurement_temperature 293(2)
_cell_measurement_theta_max 14.862
_cell_measurement_theta_min 12.048
_cell_volume 2716.0(8)
_computing_cell_refinement CAD4-EXPRESS
_computing_data_collection CAD4-EXPRESS
_computing_data_reduction 'MolEN (Fair, 1990)'
_computing_molecular_graphics 'ZORTEP (Zsolnai, 1996)'
_computing_structure_refinement 'SHELXL-93 (Sheldrick, 1993)'
_computing_structure_solution 'SHELXS-86 (Sheldrick, 1990)'
_diffrn_ambient_temperature 293(2)
_diffrn_radiation_monochromator graphite
_diffrn_radiation_source 'fine-focus sealed tube'
_diffrn_radiation_type MoK\a
_diffrn_radiation_wavelength 0.71073
_diffrn_reflns_av_R_equivalents 0.0123
_diffrn_reflns_av_sigmaI/netI 0.0224
_diffrn_reflns_limit_h_max 17
_diffrn_reflns_limit_h_min 0
_diffrn_reflns_limit_k_max 12
_diffrn_reflns_limit_k_min 0
_diffrn_reflns_limit_l_max 26
_diffrn_reflns_limit_l_min -28
_diffrn_reflns_number 6139
_diffrn_reflns_theta_max 26.97
_diffrn_reflns_theta_min 1.59
_diffrn_standards_decay_% -0.2
_diffrn_standards_interval_time 120
_diffrn_standards_number 3
_exptl_absorpt_coefficient_mu 1.680
_exptl_absorpt_correction_T_max 0.9996
_exptl_absorpt_correction_T_min 0.7224
_exptl_absorpt_correction_type psi-scan
_exptl_crystal_colour dark-red
_exptl_crystal_density_diffrn 1.568
_exptl_crystal_description parallelepiped
_exptl_crystal_F_000 1320
_exptl_crystal_size_max 0.50
_exptl_crystal_size_mid 0.50
_exptl_crystal_size_min 0.20
_refine_diff_density_max 0.275
_refine_diff_density_min -0.317
_refine_diff_density_rms 0.062
_refine_ls_extinction_method none
_refine_ls_goodness_of_fit_all 0.960
_refine_ls_goodness_of_fit_obs 0.934
_refine_ls_matrix_type full
_refine_ls_number_parameters 334
_refine_ls_number_reflns 5898
_refine_ls_number_restraints 0
_refine_ls_restrained_S_all 0.960
_refine_ls_restrained_S_obs 0.934
_refine_ls_R_factor_all 0.0476
_refine_ls_R_factor_obs 0.0314
_refine_ls_shift/esd_max 0.005
_refine_ls_shift/esd_mean 0.000
_refine_ls_structure_factor_coef Fsqd
_refine_ls_weighting_details 'w=1/[\s^2^(Fo^2^)+(0.0373P)^2^+1.9168P] where P=(Fo^2^+2Fc^2^)/3'
_refine_ls_weighting_scheme calc
_refine_ls_wR_factor_all 0.0874
_refine_ls_wR_factor_obs 0.0735
_reflns_number_observed 4495
_reflns_number_total 5898
_reflns_observed_criterion >2sigma(I)
_cod_data_source_file b708374sup1.cif
_cod_data_source_block (8)
_cod_depositor_comments
;
The following automatic conversions were performed:

'_exptl_absorpt_correction_type' tag value 'psi-scans' was replaced
with 'psi-scan' value as specified in the replacement file
'/home/robertas/cod-tools/perl-scripts/inputs/replacement_values.lst'.

Automatic conversion script
Id: cif_fix_values 3143 2015-03-26 13:38:13Z robertas 

The following automatic conversions were performed:

'_refine_ls_weighting_scheme' value 'calc
w=1/[\s^2^(Fo^2^)+(0.0373P)^2^+1.9168P] where P=(Fo^2^+2Fc^2^)/3' was
changed to 'calc'. New tag '_refine_ls_weighting_details' was
created. The value of the new tag was set to
'w=1/[\s^2^(Fo^2^)+(0.0373P)^2^+1.9168P] where P=(Fo^2^+2Fc^2^)/3'.

Automatic conversion script
Id: cif_fix_values 3143 2015-03-26 13:38:13Z robertas 
;
_cod_original_cell_volume 2716.0(7)
_cod_original_sg_symbol_H-M Monoclinic
_cod_database_code 7027893

loop_
_symmetry_equiv_pos_as_xyz
'x, y, z'
'x, -y+1/2, z+1/2'
'-x, -y, -z'
'-x, y-1/2, -z-1/2'

loop_
_atom_site_aniso_label
_atom_site_aniso_U_11
_atom_site_aniso_U_22
_atom_site_aniso_U_33
_atom_site_aniso_U_23
_atom_site_aniso_U_13
_atom_site_aniso_U_12
Cu1 0.0362(2) 0.0311(2) 0.0429(2) 0.00280(12) 0.01766(13) 0.00915(12)
Cu2 0.0352(2) 0.0500(2) 0.0435(2) 0.00255(14) 0.01530(13) 0.01390(14)
O1 0.0454(10) 0.0363(10) 0.0691(13) 0.0110(9) 0.0274(9) 0.0148(8)
C1 0.0463(14) 0.0362(14) 0.052(2) 0.0049(12) 0.0144(12) 0.0107(11)
C2 0.069(2) 0.0341(14) 0.060(2) 0.0077(12) 0.0271(15) 0.0143(13)
C3 0.069(2) 0.0406(15) 0.060(2) 0.0065(13) 0.035(2) 0.0050(14)
C4 0.060(2) 0.042(2) 0.115(3) 0.014(2) 0.040(2) 0.0190(15)
C5 0.127(3) 0.051(2) 0.095(3) 0.027(2) 0.079(3) 0.019(2)
N1 0.0578(14) 0.0373(12) 0.0613(14) 0.0009(10) 0.0344(12) 0.0045(10)
C6 0.077(2) 0.061(2) 0.091(3) 0.007(2) 0.044(2) 0.015(2)
C7 0.0378(13) 0.067(2) 0.050(2) -0.0006(14) 0.0197(12) 0.0040(13)
N2 0.0349(10) 0.0417(12) 0.0394(11) -0.0010(9) 0.0135(9) 0.0078(9)
C8 0.0340(12) 0.0434(14) 0.0384(13) -0.0063(11) 0.0067(10) 0.0089(11)
C9 0.0333(12) 0.0332(12) 0.0439(13) -0.0019(10) 0.0101(10) 0.0081(10)
C10 0.056(2) 0.061(2) 0.078(2) 0.008(2) 0.029(2) 0.030(2)
C11 0.060(2) 0.0357(14) 0.069(2) 0.0091(13) 0.0224(15) 0.0093(13)
N3 0.0381(10) 0.0347(10) 0.0352(10) -0.0010(8) 0.0133(8) 0.0080(8)
O3 0.0447(10) 0.0451(10) 0.0509(10) 0.0091(8) 0.0263(8) 0.0147(8)
O2 0.0483(11) 0.084(2) 0.0513(11) -0.0109(11) 0.0116(9) 0.0327(11)
C12 0.0408(14) 0.061(2) 0.050(2) -0.0036(13) 0.0222(12) 0.0123(13)
C13 0.047(2) 0.074(2) 0.055(2) -0.011(2) 0.0183(13) 0.0149(15)
C14 0.067(2) 0.067(2) 0.058(2) -0.018(2) 0.021(2) 0.013(2)
C15 0.071(2) 0.070(2) 0.068(2) -0.012(2) 0.026(2) 0.027(2)
C16 0.057(2) 0.069(2) 0.060(2) 0.002(2) 0.0195(15) 0.032(2)
C17 0.0440(14) 0.053(2) 0.0480(15) 0.0097(13) 0.0232(12) 0.0175(12)
C18 0.0378(13) 0.053(2) 0.059(2) 0.0209(13) 0.0288(12) 0.0162(12)
C19 0.044(2) 0.091(3) 0.066(2) 0.017(2) 0.0261(14) 0.030(2)
N4 0.0383(11) 0.0598(15) 0.0447(12) 0.0139(11) 0.0188(9) 0.0149(10)
C20 0.044(2) 0.080(2) 0.050(2) 0.008(2) 0.0108(13) 0.015(2)
C21 0.061(2) 0.090(3) 0.045(2) -0.001(2) 0.0140(14) 0.011(2)
C22 0.084(3) 0.125(4) 0.040(2) -0.013(2) -0.001(2) 0.028(3)
N5 0.0489(13) 0.069(2) 0.0481(13) -0.0034(12) 0.0135(11) 0.0149(12)
Cl 0.0552(4) 0.0620(5) 0.0556(4) -0.0157(4) 0.0114(3) -0.0074(3)
O4 0.075(2) 0.0626(15) 0.073(2) -0.0129(12) 0.0082(13) 0.0017(12)
O5 0.069(2) 0.116(3) 0.114(2) -0.051(2) 0.009(2) 0.017(2)
O6 0.123(3) 0.055(2) 0.177(3) 0.002(2) 0.101(3) -0.008(2)
O7 0.154(3) 0.113(3) 0.058(2) -0.026(2) -0.023(2) 0.003(2)

loop_
_atom_site_label
_atom_site_type_symbol
_atom_site_fract_x
_atom_site_fract_y
_atom_site_fract_z
_atom_site_U_iso_or_equiv
_atom_site_thermal_displace_type
_atom_site_occupancy
_atom_site_calc_flag
_atom_site_refinement_flags
Cu1 Cu 0.11632(2) 0.43741(3) 0.590662(14) 0.03547(9) Uani 1 d .
Cu2 Cu 0.34438(2) 0.47159(4) 0.545065(15) 0.04212(10) Uani 1 d .
O1 O 0.22355(14) 0.3174(2) 0.58390(10) 0.0480(5) Uani 1 d .
C1 C 0.2314(2) 0.1895(3) 0.60497(13) 0.0450(6) Uani 1 d .
C2 C 0.1738(2) 0.1302(3) 0.63899(14) 0.0525(7) Uani 1 d .
H2 H 0.1894(2) 0.0377(3) 0.65088(14) 0.058 Uiso 1 calc R
C3 C 0.0919(3) 0.1927(3) 0.65880(15) 0.0528(7) Uani 1 d .
C4 C 0.3146(3) 0.1050(3) 0.5894(2) 0.0693(10) Uani 1 d .
H4A H 0.3481(3) 0.1607(3) 0.5650(2) 0.076 Uiso 1 calc R
H4B H 0.2835(3) 0.0244(3) 0.5653(2) 0.076 Uiso 1 calc R
H4C H 0.3653(3) 0.0758(3) 0.6278(2) 0.076 Uiso 1 calc R
C5 C 0.0486(4) 0.1084(4) 0.7022(2) 0.0810(13) Uani 1 d .
H5A H -0.0058(4) 0.1602(4) 0.7121(2) 0.089 Uiso 1 calc R
H5B H 0.1032(4) 0.0886(4) 0.7405(2) 0.089 Uiso 1 calc R
H5C H 0.0206(4) 0.0224(4) 0.6819(2) 0.089 Uiso 1 calc R
N1 N 0.0566(2) 0.3159(2) 0.63911(12) 0.0485(6) Uani 1 d .
C6 C -0.0186(3) 0.3865(4) 0.6643(2) 0.0722(10) Uani 1 d .
H6A H 0.0165(3) 0.4193(4) 0.7067(2) 0.079 Uiso 1 calc R
H6B H -0.0723(3) 0.3209(4) 0.6668(2) 0.079 Uiso 1 calc R
C7 C -0.0685(2) 0.5081(3) 0.62365(14) 0.0502(7) Uani 1 d .
H7A H -0.1346(2) 0.4795(3) 0.59424(14) 0.055 Uiso 1 calc R
H7B H -0.0821(2) 0.5824(3) 0.64992(14) 0.055 Uiso 1 calc R
N2 N 0.0014(2) 0.5582(2) 0.58884(10) 0.0381(5) Uani 1 d .
C8 C 0.0025(2) 0.6780(3) 0.56466(12) 0.0395(6) Uani 1 d .
C9 C 0.0867(2) 0.7004(3) 0.53570(12) 0.0371(5) Uani 1 d .
C10 C -0.0739(2) 0.7920(4) 0.5645(2) 0.0630(9) Uani 1 d .
H10A H -0.1231(2) 0.7601(4) 0.5853(2) 0.069 Uiso 1 calc R
H10B H -0.1103(2) 0.8171(4) 0.5216(2) 0.069 Uiso 1 calc R
H10C H -0.0372(2) 0.8719(4) 0.5864(2) 0.069 Uiso 1 calc R
C11 C 0.1002(2) 0.8330(3) 0.5036(2) 0.0542(7) Uani 1 d .
H11A H 0.1596(2) 0.8250(3) 0.4881(2) 0.060 Uiso 1 calc R
H11B H 0.1108(2) 0.9087(3) 0.5332(2) 0.060 Uiso 1 calc R
H11C H 0.0387(2) 0.8504(3) 0.4689(2) 0.060 Uiso 1 calc R
N3 N 0.1509(2) 0.5968(2) 0.54236(9) 0.0355(4) Uani 1 d .
O3 O 0.22884(14) 0.6057(2) 0.51712(9) 0.0443(4) Uani 1 d .
O2 O 0.3132(2) 0.4051(3) 0.46208(10) 0.0620(6) Uani 1 d .
C12 C 0.3628(2) 0.3090(3) 0.44098(13) 0.0487(7) Uani 1 d .
C13 C 0.3146(2) 0.2598(4) 0.37901(15) 0.0580(8) Uani 1 d .
H13 H 0.2509(2) 0.2981(4) 0.35606(15) 0.064 Uiso 1 calc R
C14 C 0.3578(3) 0.1589(4) 0.3516(2) 0.0636(9) Uani 1 d .
H14 H 0.3231(3) 0.1280(4) 0.3110(2) 0.070 Uiso 1 calc R
C15 C 0.4532(3) 0.1027(4) 0.3841(2) 0.0688(10) Uani 1 d .
H15 H 0.4834(3) 0.0341(4) 0.3655(2) 0.076 Uiso 1 calc R
C16 C 0.5030(3) 0.1482(4) 0.4437(2) 0.0615(8) Uani 1 d .
H16 H 0.5669(3) 0.1084(4) 0.4653(2) 0.068 Uiso 1 calc R
C17 C 0.4612(2) 0.2538(3) 0.47427(13) 0.0461(6) Uani 1 d .
C18 C 0.5201(2) 0.2957(3) 0.53835(14) 0.0470(7) Uani 1 d .
C19 C 0.6319(2) 0.2483(4) 0.5645(2) 0.0645(9) Uani 1 d .
H19A H 0.6605(2) 0.2835(4) 0.6067(2) 0.071 Uiso 1 calc R
H19B H 0.6720(2) 0.2832(4) 0.5383(2) 0.071 Uiso 1 calc R
H19C H 0.6344(2) 0.1482(4) 0.5652(2) 0.071 Uiso 1 calc R
N4 N 0.4784(2) 0.3722(3) 0.57226(10) 0.0462(5) Uani 1 d .
C20 C 0.5383(2) 0.4090(4) 0.63762(14) 0.0589(8) Uani 1 d .
H20A H 0.5909(2) 0.4782(4) 0.63715(14) 0.065 Uiso 1 calc R
H20B H 0.5735(2) 0.3268(4) 0.65949(14) 0.065 Uiso 1 calc R
C21 C 0.4651(3) 0.4665(4) 0.67163(15) 0.0660(9) Uani 1 d .
H21 H 0.4246(3) 0.3886(4) 0.68094(15) 0.073 Uiso 1 calc R
C22 C 0.5253(3) 0.5337(5) 0.7338(2) 0.0871(14) Uani 1 d .
H22A H 0.4771(3) 0.5699(5) 0.7544(2) 0.096 Uiso 1 calc R
H22B H 0.5675(3) 0.6083(5) 0.7259(2) 0.096 Uiso 1 calc R
H22C H 0.5694(3) 0.4652(5) 0.7605(2) 0.096 Uiso 1 calc R
N5 N 0.3929(2) 0.5620(3) 0.62939(11) 0.0554(6) Uani 1 d .
H5D H 0.4251(2) 0.6432(3) 0.62676(11) 0.061 Uiso 1 calc R
H5E H 0.3382(2) 0.5797(3) 0.64396(11) 0.061 Uiso 1 calc R
Cl Cl 0.21555(6) 0.69545(9) 0.72300(4) 0.0587(2) Uani 1 d .
O4 O 0.2198(2) 0.5572(3) 0.69854(12) 0.0731(7) Uani 1 d .
O5 O 0.1102(2) 0.7445(4) 0.7047(2) 0.1035(11) Uani 1 d .
O6 O 0.2705(3) 0.7814(3) 0.6916(2) 0.1058(11) Uani 1 d .
O7 O 0.2579(3) 0.6991(4) 0.78875(13) 0.1204(13) Uani 1 d .

loop_
_atom_type_symbol
_atom_type_description
_atom_type_scat_dispersion_real
_atom_type_scat_dispersion_imag
_atom_type_scat_source
C C 0.0033 0.0016 'International Tables Vol C Tables 4.2.6.8 and 6.1.1.4'
H H 0.0000 0.0000 'International Tables Vol C Tables 4.2.6.8 and 6.1.1.4'
N N 0.0061 0.0033 'International Tables Vol C Tables 4.2.6.8 and 6.1.1.4'
O O 0.0106 0.0060 'International Tables Vol C Tables 4.2.6.8 and 6.1.1.4'
Cl Cl 0.1484 0.1585 'International Tables Vol C Tables 4.2.6.8 and 6.1.1.4'
Cu Cu 0.3201 1.2651 'International Tables Vol C Tables 4.2.6.8 and 6.1.1.4'

loop_
_geom_angle_atom_site_label_1
_geom_angle_atom_site_label_2
_geom_angle_atom_site_label_3
_geom_angle
O1 Cu1 N1 97.43(9)
O1 Cu1 N2 174.44(9)
N1 Cu1 N2 84.95(10)
O1 Cu1 N3 96.93(8)
N1 Cu1 N3 165.64(9)
N2 Cu1 N3 80.78(9)
O2 Cu2 N4 93.07(9)
O2 Cu2 O3 89.29(8)
N4 Cu2 O3 167.79(10)
O2 Cu2 N5 171.08(12)
N4 Cu2 N5 84.76(10)
O3 Cu2 N5 91.06(9)
O2 Cu2 O1 98.99(10)
N4 Cu2 O1 103.44(8)
O3 Cu2 O1 87.99(7)
N5 Cu2 O1 89.94(10)
C1 O1 Cu1 121.9(2)
C1 O1 Cu2 132.8(2)
Cu1 O1 Cu2 104.57(8)
O1 C1 C2 126.5(2)
O1 C1 C4 114.3(3)
C2 C1 C4 119.2(3)
C1 C2 C3 127.7(3)
N1 C3 C2 121.0(3)
N1 C3 C5 122.2(3)
C2 C3 C5 116.8(3)
C3 N1 C6 121.3(3)
C3 N1 Cu1 124.8(2)
C6 N1 Cu1 112.6(2)
N1 C6 C7 111.5(3)
N2 C7 C6 109.2(2)
C8 N2 C7 127.6(2)
C8 N2 Cu1 116.4(2)
C7 N2 Cu1 115.3(2)
N2 C8 C9 115.0(2)
N2 C8 C10 124.6(3)
C9 C8 C10 120.4(2)
N3 C9 C8 114.2(2)
N3 C9 C11 122.5(2)
C8 C9 C11 123.3(2)
C9 N3 O3 118.9(2)
C9 N3 Cu1 113.3(2)
O3 N3 Cu1 127.78(15)
N3 O3 Cu2 118.08(14)
C12 O2 Cu2 127.2(2)
O2 C12 C13 116.7(3)
O2 C12 C17 125.2(3)
C13 C12 C17 118.0(3)
C14 C13 C12 122.6(3)
C13 C14 C15 119.8(3)
C16 C15 C14 119.5(3)
C15 C16 C17 122.7(3)
C16 C17 C12 117.3(3)
C16 C17 C18 118.9(2)
C12 C17 C18 123.8(2)
N4 C18 C17 121.4(2)
N4 C18 C19 120.0(3)
C17 C18 C19 118.6(3)
C18 N4 C20 120.3(2)
C18 N4 Cu2 127.7(2)
C20 N4 Cu2 111.5(2)
N4 C20 C21 109.4(2)
N5 C21 C20 108.4(3)
N5 C21 C22 113.0(3)
C20 C21 C22 111.0(3)
C21 N5 Cu2 107.5(2)
O7 Cl O6 112.8(2)
O7 Cl O5 110.5(2)
O6 Cl O5 106.4(2)
O7 Cl O4 111.5(2)
O6 Cl O4 105.4(2)
O5 Cl O4 110.0(2)

loop_
_geom_bond_atom_site_label_1
_geom_bond_atom_site_label_2
_geom_bond_distance
Cu1 O1 1.881(2)
Cu1 N1 1.913(2)
Cu1 N2 1.917(2)
Cu1 N3 1.996(2)
Cu2 O2 1.872(2)
Cu2 N4 1.963(2)
Cu2 O3 1.965(2)
Cu2 N5 1.985(2)
Cu2 O1 2.524(2)
O1 C1 1.304(3)
C1 C2 1.354(4)
C1 C4 1.498(4)
C2 C3 1.429(4)
C3 N1 1.298(4)
C3 C5 1.499(4)
N1 C6 1.455(4)
C6 C7 1.503(5)
C7 N2 1.460(3)
N2 C8 1.269(3)
C8 C9 1.469(3)
C8 C10 1.496(3)
C9 N3 1.294(3)
C9 C11 1.492(4)
N3 O3 1.325(3)
O2 C12 1.301(3)
C12 C13 1.413(4)
C12 C17 1.410(4)
C13 C14 1.359(4)
C14 C15 1.377(5)
C15 C16 1.362(5)
C16 C17 1.421(4)
C17 C18 1.461(4)
C18 N4 1.289(3)
C18 C19 1.507(4)
N4 C20 1.475(4)
C20 C21 1.507(4)
C21 N5 1.453(4)
C21 C22 1.518(5)
Cl O7 1.398(3)
Cl O6 1.417(3)
Cl O5 1.428(3)
Cl O4 1.439(3)
